data_2006430
loop_
_publ_author_name
'N\"ather, Christian'
'Hauck, Tim'
'Bock, Hans'

_publ_section_title
;
 Pentakis(tetrahydrofuran)barium Bis(carbazolate) Tetrahydrofuran
 Solvate
;
_journal_issue 8
_journal_name_full 'Acta Crystallographica Section C'
_journal_page_first 1061
_journal_page_last 1063
_journal_paper_doi 10.1107/S0108270197003363
_journal_volume 53
_journal_year 1997
_chemical_formula_iupac '[Ba(C4 H8 O1)5] (C12 H8 N)2  , C4 H8 O1'
_chemical_formula_moiety '2(C12 H8 N1) - , [Ba(C4 H8 O1)5] 2+ , C4 H8 O1'
_chemical_formula_sum 'C48 H64 Ba N2 O6'
_chemical_formula_weight 902.35
_chemical_name_common Carbazole-barium-pentakis(THF)-THF
_chemical_name_systematic
;
 ?
;
_space_group_IT_number 5
_symmetry_cell_setting monoclinic
_symmetry_space_group_name_Hall 'C 2y'
_symmetry_space_group_name_H-M 'C 1 2 1'
_audit_creation_method SHELXL
_cell_angle_alpha 90.00
_cell_angle_beta 106.854(5)
_cell_angle_gamma 90.00
_cell_formula_units_Z 2
_cell_length_a 15.7566(9)
_cell_length_b 15.9146(9)
_cell_length_c 9.5363(7)
_cell_measurement_reflns_used 100
_cell_measurement_temperature 200(2)
_cell_measurement_theta_max 18.5
_cell_measurement_theta_min 10.5
_cell_volume 2288.6(3)
_computing_cell_refinement DIF-4
_computing_data_collection 'DIF-4 (Stoe & Cie, 1992a)'
_computing_data_reduction 'REDU-4 (Stoe & Cie, 1992b)'
_computing_molecular_graphics 'SHELXTL/PC (Sheldrick, 1990)'
_computing_publication_material 'SHELXL93 CIFTAB'
_computing_structure_refinement 'SHELXL93 (Sheldrick, 1993)'
_computing_structure_solution 'SHELXS86 (Sheldrick, 1985)'
_diffrn_ambient_temperature 200(2)
_diffrn_measurement_device 'STOE AED-II'
_diffrn_measurement_method '\w-2\q scan'
_diffrn_radiation_monochromator graphite
_diffrn_radiation_source 'fine-focus sealed tube'
_diffrn_radiation_type MoK\a
_diffrn_radiation_wavelength 0.71073
_diffrn_reflns_av_R_equivalents 0.0059
_diffrn_reflns_av_sigmaI/netI 0.0113
_diffrn_reflns_limit_h_max 22
_diffrn_reflns_limit_h_min -23
_diffrn_reflns_limit_k_max 20
_diffrn_reflns_limit_k_min -6
_diffrn_reflns_limit_l_max 14
_diffrn_reflns_limit_l_min 0
_diffrn_reflns_number 5628
_diffrn_reflns_theta_max 32.02
_diffrn_reflns_theta_min 1.86
_diffrn_standards_decay_% none
_diffrn_standards_interval_time 120
_diffrn_standards_number 4
_exptl_absorpt_coefficient_mu 0.916
_exptl_absorpt_correction_T_max 0.693
_exptl_absorpt_correction_T_min 0.588
_exptl_absorpt_correction_type 'empirical, \y scans (SHELXTL/PC, XEMP; Sheldrick, 1990)'
_exptl_crystal_colour colourless
_exptl_crystal_density_diffrn 1.309
_exptl_crystal_description block
_exptl_crystal_F_000 940
_exptl_crystal_size_max 0.6
_exptl_crystal_size_mid 0.4
_exptl_crystal_size_min 0.4
_refine_diff_density_max 0.748
_refine_diff_density_min -0.596
_refine_ls_abs_structure_details 'Flack (1983)'
_refine_ls_abs_structure_Flack 0.012(11)
_refine_ls_extinction_coef 0.0072(4)
_refine_ls_extinction_method 'SHELXL93 (Sheldrick, 1993)'
_refine_ls_goodness_of_fit_all 1.148
_refine_ls_goodness_of_fit_obs 1.147
_refine_ls_hydrogen_treatment 'H atoms: see text'
_refine_ls_matrix_type full
_refine_ls_number_parameters 259
_refine_ls_number_reflns 4579
_refine_ls_number_restraints 8
_refine_ls_restrained_S_all 1.148
_refine_ls_restrained_S_obs 1.148
_refine_ls_R_factor_all 0.0233
_refine_ls_R_factor_obs .0233
_refine_ls_shift/esd_max 0.000
_refine_ls_shift/esd_mean 0.000
_refine_ls_structure_factor_coef Fsqd
_refine_ls_weighting_details 'w = 1/[\s^2^(Fo^2^)+(0.0442P)^2^] where P=(Fo^2^+2Fc^2^)/3'
_refine_ls_weighting_scheme calc
_refine_ls_wR_factor_all 0.0564
_refine_ls_wR_factor_obs .0564
_reflns_number_observed 4578
_reflns_number_total 4579
_reflns_observed_criterion >2sigma(I)
_cod_data_source_file sk1064.cif
_cod_data_source_block Carbazole-barium
_cod_depositor_comments
;
The following automatic conversions were performed:

'_refine_ls_weighting_scheme' value 'calc w =
1/[\s^2^(Fo^2^)+(0.0442P)^2^] where P=(Fo^2^+2Fc^2^)/3' was changed
to 'calc'. New tag '_refine_ls_weighting_details' was created. The
value of the new tag was set to 'w = 1/[\s^2^(Fo^2^)+(0.0442P)^2^]
where P=(Fo^2^+2Fc^2^)/3'.

Automatic conversion script
Id: cif_fix_values 3143 2015-03-26 13:38:13Z robertas 
;
_cod_original_cell_volume 2288.6(2)
_cod_original_sg_symbol_H-M 'C 2'
_cod_database_code 2006430

loop_
_symmetry_equiv_pos_as_xyz
'x, y, z'
'-x, y, -z'
'x+1/2, y+1/2, z'
'-x+1/2, y+1/2, -z'

loop_
_atom_site_aniso_label
_atom_site_aniso_U_11
_atom_site_aniso_U_22
_atom_site_aniso_U_33
_atom_site_aniso_U_12
_atom_site_aniso_U_13
_atom_site_aniso_U_23
N1 .0415(8) .0479(12) .0532(10) -.0075(7) .0223(7) -.0082(8)
C1 .0440(10) .057(2) .0443(10) -.0021(10) .0067(8) -.0116(11)
C2 .065(2) .053(2) .0451(11) .0010(13) .0041(11) -.0051(11)
C3 .074(2) .052(2) .0493(12) -.0152(15) .0165(12) -.0026(12)
C4 .0512(12) .051(2) .0536(12) -.0140(11) .0202(10) -.0067(12)
C5 .0367(8) .0423(14) .0440(9) -.0073(8) .0155(7) -.0110(8)
C6 .0381(8) .0452(11) .0406(8) -.0073(8) .0157(7) -.0138(9)
C7 .084(2) .046(2) .067(2) .006(2) .040(2) .0049(14)
C8 .100(3) .054(2) .063(2) .025(2) .025(2) .005(2)
C9 .064(2) .064(2) .075(2) .022(2) .0116(15) -.006(2)
C10 .0450(11) .052(2) .072(2) .0059(12) .0148(11) -.0088(15)
C11 .0407(8) .037(3) .0516(9) .0011(7) .0198(7) -.0077(8)
C12 .0501(11) .0402(12) .0501(11) -.0011(9) .0244(9) -.0064(10)
Ba1 .03438(6) .02585(7) .03276(6) .000 .01179(4) .000
O1 .0538(9) .0656(13) .0407(7) .0133(10) .0086(7) .0132(9)
C21 .065(2) .067(2) .0504(13) .014(2) .0166(12) .0070(13)
C22 .087(2) .057(2) .0550(14) .017(2) .0121(14) .0165(15)
C23 .065(2) .060(2) .0507(13) .0193(15) .0033(11) .0073(13)
C24 .0643(13) .047(3) .0491(10) .0073(12) .0036(9) .0014(10)
O2 .0653(11) .0389(11) .0570(10) -.0151(9) .0176(9) -.0145(9)
C31 .067(2) .047(2) .0483(12) -.0153(13) .0148(11) -.0103(11)
C32 .078(2) .067(2) .0540(14) -.029(2) .0099(14) -.017(2)
C33 .104(3) .042(2) .0497(13) -.007(2) .006(2) -.0121(12)
C34 .070(3) .057(3) .060(2) -.009(2) .018(2) -.021(2)
O3 .114(3) .032(2) .137(4) .000 .074(3) .000
C41 .146(5) .041(2) .081(3) -.013(3) .027(3) .002(2)
C42 .084(3) .035(2) .054(2) -.005(2) .006(2) .0005(15)

loop_
_atom_site_label
_atom_site_fract_x
_atom_site_fract_y
_atom_site_fract_z
_atom_site_U_iso_or_equiv
_atom_site_thermal_displace_type
_atom_site_calc_flag
_atom_site_refinement_flags
_atom_site_occupancy
_atom_site_disorder_group
_atom_site_type_symbol
N1 .13719(13) -.0266(2) -.1227(2) .0457(4) Uani d . 1 . N
C1 .0930(2) .0900(2) -.3039(3) .0497(6) Uani d . 1 . C
H1 .0312(2) .0832(2) -.3179(3) .060 Uiso calc R 1 . H
C2 .1231(2) .1527(2) -.3765(3) .0570(7) Uani d . 1 . C
H2 .0817(2) .1898(2) -.4386(3) .068 Uiso calc R 1 . H
C3 .2148(3) .1630(2) -.3604(3) .0587(7) Uani d . 1 . C
H3 .2343(3) .2063(2) -.4122(3) .070 Uiso calc R 1 . H
C4 .2758(2) .1099(2) -.2693(3) .0509(6) Uani d . 1 . C
H4 .3372(2) .1162(2) -.2593(3) .061 Uiso calc R 1 . H
C5 .24701(14) .0466(2) -.1915(2) .0402(5) Uani d . 1 . C
C6 .15405(13) .0359(2) -.2087(2) .0404(4) Uani d . 1 . C
C7 .2405(3) -.1201(2) .0589(4) .0619(8) Uani d . 1 . C
H7 .1948(3) -.1496(2) .0849(4) .074 Uiso calc R 1 . H
C8 .3290(3) -.1390(3) .1258(4) .0718(10) Uani d . 1 . C
H8 .3435(3) -.1816(3) .1987(4) .086 Uiso calc R 1 . H
C9 .3979(3) -.0968(3) .0883(5) .0697(10) Uani d . 1 . C
H9 .4579(3) -.1110(3) .1360(5) .084 Uiso calc R 1 . H
C10 .3786(2) -.0350(3) -.0171(4) .0570(6) Uani d . 1 . C
H10 .4249(2) -.0066(3) -.0432(4) .068 Uiso calc R 1 . H
C11 .28934(14) -.0145(2) -.0856(3) .0419(9) Uani d . 1 . C
C12 .2197(2) -.0569(2) -.0470(3) .0447(5) Uani d . 1 . C
Ba1 0 0 0 .03057(4) Uani d S 1 . Ba
O1 .10277(13) -.0366(2) .2848(2) .0545(5) Uani d . 1 . O
C21 .0768(2) -.0700(3) .4035(3) .0607(8) Uani d . 1 . C
H21A .0224(2) -.1043(3) .3667(3) .073 Uiso calc R 1 . H
H21B .0643(2) -.0240(3) .4645(3) .073 Uiso calc R 1 . H
C22 .1519(3) -.1236(3) .4924(4) .0681(9) Uani d . 1 . C
H22A .1446(3) -.1829(3) .4598(4) .082 Uiso calc R 1 . H
H22B .1565(3) -.1208(3) .5980(4) .082 Uiso calc R 1 . H
C23 .2319(2) -.0841(3) .4612(4) .0614(8) Uani d . 1 . C
H23A .2642(2) -.1259(3) .4191(4) .074 Uiso calc R 1 . H
H23B .2731(2) -.0608(3) .5519(4) .074 Uiso calc R 1 . H
C24 .1941(2) -.0143(2) .3513(3) .0560(11) Uani d . 1 . C
H24A .1986(2) .0407(2) .4015(3) .067 Uiso calc R 1 . H
H24B .2265(2) -.0111(2) .2766(3) .067 Uiso calc R 1 . H
O2 .1039(2) .1404(2) .1011(2) .0538(5) Uani d . 1 . O
C31 .1906(2) .1606(2) .0892(3) .0543(6) Uani d . 1 . C
H31A .1861(2) .1879(2) -.0060(3) .065 Uiso calc R 1 . H
H31B .2272(2) .1092(2) .0975(3) .065 Uiso calc R 1 . H
C32 .2309(3) .2203(3) .2152(4) .0682(10) Uani d . 1 . C
H32A .2646(3) .1891(3) .3038(4) .082 Uiso calc R 1 . H
H32B .2708(3) .2614(3) .1885(4) .082 Uiso calc R 1 . H
C33 .1511(3) .2633(2) .2398(4) .0685(10) Uani d . 1 . C
H33A .1632(3) .2839(2) .3417(4) .082 Uiso calc PR .70 1 H
H33B .1304(3) .3106(2) .1709(4) .082 Uiso calc PR .70 1 H
H33C .1520(3) .3240(2) .2171(4) .082 Uiso calc PR .30 2 H
H33D .1518(3) .2574(2) .3435(4) .082 Uiso calc PR .30 2 H
C34 .0876(4) .1939(4) .2097(6) .0625(12) Uani d P .70 1 C
H34A .0934(4) .1616(4) .3007(6) .075 Uiso calc PR .70 1 H
H34B .0265(4) .2163(4) .1752(6) .075 Uiso calc PR .70 1 H
C34' .0643(6) .2208(7) .1355(11) .047(2) Uiso d P .30 2 C
H34C .0190(6) .2105(7) .1870(11) .056 Uiso calc PR .30 2 H
H34D .0382(6) .2547(7) .0464(11) .056 Uiso calc PR .30 2 H
O3 0 -.1750(3) 0 .0861(15) Uani d S 1 . O
C41 -.0269(5) -.3134(3) .0565(6) .091(2) Uani d . 1 . C
H41A -.0906(5) -.3237(3) .0080(6) .109 Uiso calc PR .75 3 H
H41B -.0044(5) -.3567(3) .1329(6) .109 Uiso calc PR .75 3 H
H41C -.0731(5) -.3576(3) .0350(6) .109 Uiso calc PR .25 4 H
H41D .0119(5) -.3200(3) .1581(6) .109 Uiso calc PR .25 4 H
C42 -.0120(4) -.2265(3) .1207(5) .0608(10) Uani d P .75 3 C
H42A -.0638(4) -.2072(3) .1509(5) .073 Uiso calc PR .75 3 H
H42B .0415(4) -.2246(3) .2064(5) .073 Uiso calc PR .75 3 H
C42' -.0621(11) -.2361(13) .032(2) .071(4) Uiso d P .25 4 C
H42C -.0788(11) -.2173(13) .120(2) .085 Uiso calc PR .25 4 H
H42D -.1168(11) -.2382(13) -.052(2) .085 Uiso calc PR .25 4 H
O4 .5000 -.003(2) .5000 .355(10) Uiso d SD 1 . O
C51 .4259(12) .0623(10) .4405(18) .215(7) Uiso d D 1 . C
H51A .3638(12) .0491(10) .4081(18) .258 Uiso d R 1 . H
H51B .4492(12) .0676(10) .3584(18) .258 Uiso d R 1 . H
C52 .4566(10) .1503(14) .442(2) .146(7) Uiso d PD .50 5 C
H52A .4426(10) .1389(14) .530(2) .175 Uiso d PR .50 5 H
H52B .4243(10) .1992(14) .395(2) .175 Uiso d PR .50 5 H
C52' .464(2) .136(2) .542(4) .259(19) Uiso d PD .50 6 C
H52C .488(2) .170(2) .627(4) .311 Uiso d PR .50 6 H
H52D .476(2) .163(2) .460(4) .311 Uiso d PR .50 6 H

loop_
_atom_type_symbol
_atom_type_description
_atom_type_scat_dispersion_real
_atom_type_scat_dispersion_imag
_atom_type_scat_source
C C 0.0033 0.0016 'International Tables Vol C Tables 4.2.6.8 and 6.1.1.4'
H H 0.0000 0.0000 'International Tables Vol C Tables 4.2.6.8 and 6.1.1.4'
N N 0.0061 0.0033 'International Tables Vol C Tables 4.2.6.8 and 6.1.1.4'
O O 0.0106 0.0060 'International Tables Vol C Tables 4.2.6.8 and 6.1.1.4'
Ba Ba -0.3244 2.2819 'International Tables Vol C Tables 4.2.6.8 and 6.1.1.4'

loop_
_geom_angle_atom_site_label_1
_geom_angle_atom_site_label_2
_geom_angle_atom_site_label_3
_geom_angle
_geom_angle_publ_flag
C6 N1 C12 104.6(2) n
C6 N1 Ba1 117.1(2) n
C12 N1 Ba1 124.4(2) n
C2 C1 C6 119.8(3) y
C1 C2 C3 121.3(3) y
C4 C3 C2 119.9(3) y
C3 C4 C5 120.0(3) y
C4 C5 C11 135.2(2) y
C4 C5 C6 120.1(3) y
C11 C5 C6 104.6(2) y
N1 C6 C1 128.2(2) y
N1 C6 C5 112.9(2) y
C1 C6 C5 118.9(3) y
C8 C7 C12 118.8(3) y
C7 C8 C9 121.7(4) y
C10 C9 C8 120.3(3) y
C9 C10 C11 118.9(3) y
C10 C11 C5 133.5(2) y
C10 C11 C12 120.8(3) y
C5 C11 C12 105.7(2) y
N1 C12 C7 128.2(3) y
N1 C12 C11 112.3(2) y
C7 C12 C11 119.5(3) y
N1 Ba1 N1 162.46(11) n
N1 Ba1 O2 115.48(7) n
N1 Ba1 O2 79.38(7) n
N1 Ba1 O2 79.38(7) n
N1 Ba1 O2 115.48(7) n
O2 Ba1 O2 72.59(11) n
N1 Ba1 O3 81.23(6) n
N1 Ba1 O3 81.23(6) n
O2 Ba1 O3 143.70(6) n
O2 Ba1 O3 143.70(6) n
N1 Ba1 O1 94.32(6) n
N1 Ba1 O1 82.01(6) n
O2 Ba1 O1 128.61(8) n
O2 Ba1 O1 73.28(8) n
O3 Ba1 O1 77.96(6) n
N1 Ba1 O1 82.01(6) n
N1 Ba1 O1 94.32(6) n
O2 Ba1 O1 73.28(8) n
O2 Ba1 O1 128.61(8) n
O3 Ba1 O1 77.96(6) n
O1 Ba1 O1 155.92(12) n
C21 O1 C24 103.0(2) n
C21 O1 Ba1 129.5(2) n
C24 O1 Ba1 127.0(2) n
O1 C21 C22 107.5(3) n
C21 C22 C23 102.6(3) n
C22 C23 C24 104.8(3) n
O1 C24 C23 105.4(3) n
C34 O2 C31 107.4(3) n
C31 O2 C34' 106.9(4) n
C34 O2 Ba1 121.6(3) n
C31 O2 Ba1 129.1(2) n
C34' O2 Ba1 121.5(4) n
O2 C31 C32 105.4(3) n
C33 C32 C31 103.4(3) n
C34 C33 C32 100.3(3) n
C32 C33 C34' 108.3(4) n
O2 C34 C33 109.8(4) n
O2 C34' C33 99.4(6) n
C42 O3 C42 112.1(5) n
C42' O3 C42' 97.4(16) n
C42 O3 Ba1 123.9(2) n
C42 O3 Ba1 123.9(2) n
C42' O3 Ba1 131.3(8) n
C42' O3 Ba1 131.3(8) n
C42' C41 C41 99.3(8) n
C42 C41 C41 103.3(4) n
O3 C42 C41 103.6(4) n
C41 C42' O3 112.0(12) n
O4 O4 C51 0.(10) n
O4 O4 C51 0.(10) n
C51 O4 C51 95.(3) n
C52 C51 O4 115.1(17) n
C52' C51 O4 100.(2) n
C52 C51 O4 115.1(17) n
C52' C51 O4 100.(2) n
O4 C51 O4 0.(2) n
C51 C52 C52 103.1(11) n
C51 C52' C52' 84.(2) n

loop_
_geom_bond_atom_site_label_1
_geom_bond_atom_site_label_2
_geom_bond_site_symmetry_2
_geom_bond_distance
_geom_bond_publ_flag
N1 C6 . 1.363(4) n
N1 C12 . 1.379(4) n
N1 Ba1 . 2.772(2) y
C1 C2 . 1.374(5) n
C1 C6 . 1.409(4) n
C2 C3 . 1.417(5) n
C3 C4 . 1.382(5) n
C4 C5 . 1.402(4) n
C5 C11 . 1.421(4) n
C5 C6 . 1.436(3) n
C7 C8 . 1.389(6) n
C7 C12 . 1.395(5) n
C8 C9 . 1.407(7) n
C9 C10 . 1.376(6) n
C10 C11 . 1.407(3) n
C11 C12 . 1.425(3) n
Ba1 N1 2 2.772(2) y
Ba1 O2 . 2.773(2) y
Ba1 O2 2 2.773(2) y
Ba1 O3 . 2.785(4) y
Ba1 O1 2 2.790(2) y
Ba1 O1 . 2.790(2) y
O1 C21 . 1.414(4) n
O1 C24 . 1.439(4) n
C21 C22 . 1.505(5) n
C22 C23 . 1.514(6) n
C23 C24 . 1.524(5) n
O2 C34 . 1.420(5) n
O2 C31 . 1.440(4) n
O2 C34' . 1.500(11) n
C31 C32 . 1.519(4) n
C32 C33 . 1.509(7) n
C33 C34 . 1.461(7) n
C33 C34' . 1.590(10) n
O3 C42 . 1.469(5) n
O3 C42 2 1.469(5) n
O3 C42' . 1.47(2) n
O3 C42' 2 1.47(2) n
C41 C42' . 1.34(2) n
C41 C42 . 1.503(7) n
C41 C41 2 1.552(12) n
O4 O4 2_656 .00(7) n
O4 C51 2_656 1.54(3) n
O4 C51 . 1.54(3) n
C51 C52 . 1.48(2) n
C51 C52' . 1.53(3) n
C51 O4 2_656 1.54(3) n
C52 C52 2_656 1.50(2) n
C52' C52' 2_656 1.56(3) n

loop_
_geom_torsion_atom_site_label_1
_geom_torsion_atom_site_label_2
_geom_torsion_atom_site_label_3
_geom_torsion_atom_site_label_4
_geom_torsion_site_symmetry_1
_geom_torsion_site_symmetry_4
_geom_torsion
_geom_torsion_publ_flag
C6 C1 C2 C3 . . 1.5(5) n
C1 C2 C3 C4 . . -0.6(5) n
C2 C3 C4 C5 . . -0.8(5) n
C3 C4 C5 C11 . . -176.0(3) n
C3 C4 C5 C6 . . 1.3(4) n
C12 N1 C6 C1 . . -177.1(2) n
Ba1 N1 C6 C1 . . -35.1(3) n
C12 N1 C6 C5 . . 0.5(3) n
Ba1 N1 C6 C5 . . 142.5(2) n
C2 C1 C6 N1 . . 176.5(3) n
C2 C1 C6 C5 . . -1.0(4) n
C4 C5 C6 N1 . . -178.2(2) n
C11 C5 C6 N1 . . -0.2(3) n
C4 C5 C6 C1 . . -0.4(3) n
C11 C5 C6 C1 . . 177.7(2) n
C12 C7 C8 C9 . . -0.6(6) n
C7 C8 C9 C10 . . -0.1(6) n
C8 C9 C10 C11 . . 0.5(6) n
C9 C10 C11 C5 . . 177.0(3) n
C9 C10 C11 C12 . . -0.1(5) n
C4 C5 C11 C10 . . 0.0(5) n
C6 C5 C11 C10 . . -177.6(3) n
C4 C5 C11 C12 . . 177.4(3) n
C6 C5 C11 C12 . . -0.2(3) n
C6 N1 C12 C7 . . 178.3(3) n
Ba1 N1 C12 C7 . . 39.9(4) n
C6 N1 C12 C11 . . -0.6(3) n
Ba1 N1 C12 C11 . . -139.0(2) n
C8 C7 C12 N1 . . -177.8(3) n
C8 C7 C12 C11 . . 1.0(5) n
C10 C11 C12 N1 . . 178.3(3) n
C5 C11 C12 N1 . . 0.5(3) n
C10 C11 C12 C7 . . -0.7(4) n
C5 C11 C12 C7 . . -178.5(3) n
C6 N1 Ba1 N1 . 2 155.1(2) n
C12 N1 Ba1 N1 . 2 -71.1(2) n
C6 N1 Ba1 O2 . . -55.7(2) n
C12 N1 Ba1 O2 . . 78.0(2) n
C6 N1 Ba1 O2 . 2 9.0(2) n
C12 N1 Ba1 O2 . 2 142.8(2) n
C6 N1 Ba1 O3 . . 155.1(2) n
C12 N1 Ba1 O3 . . -71.1(2) n
C6 N1 Ba1 O1 . 2 76.1(2) n
C12 N1 Ba1 O1 . 2 -150.1(2) n
C6 N1 Ba1 O1 . . -127.8(2) n
C12 N1 Ba1 O1 . . 6.0(2) n
N1 Ba1 O1 C21 2 . 11.5(3) n
N1 Ba1 O1 C21 . . -151.2(3) n
O2 Ba1 O1 C21 . . 131.2(3) n
O2 Ba1 O1 C21 2 . 81.0(3) n
O3 Ba1 O1 C21 . . -71.2(3) n
O1 Ba1 O1 C21 2 . -71.2(3) n
N1 Ba1 O1 C24 2 . -158.9(3) n
N1 Ba1 O1 C24 . . 38.4(3) n
O2 Ba1 O1 C24 . . -39.2(2) n
O2 Ba1 O1 C24 2 . -89.4(3) n
O3 Ba1 O1 C24 . . 118.4(2) n
O1 Ba1 O1 C24 2 . 118.4(2) n
C24 O1 C21 C22 . . -41.2(4) n
Ba1 O1 C21 C22 . . 146.7(3) n
O1 C21 C22 C23 . . 26.9(4) n
C21 C22 C23 C24 . . -2.7(4) n
C21 O1 C24 C23 . . 38.3(3) n
Ba1 O1 C24 C23 . . -149.3(2) n
C22 C23 C24 O1 . . -21.5(4) n
N1 Ba1 O2 C34 2 . 0.7(4) n
N1 Ba1 O2 C34 . . -169.4(4) n
O2 Ba1 O2 C34 2 . 69.4(3) n
O3 Ba1 O2 C34 . . -110.6(3) n
O1 Ba1 O2 C34 2 . 119.9(3) n
O1 Ba1 O2 C34 . . -71.6(3) n
N1 Ba1 O2 C31 2 . 163.0(2) n
N1 Ba1 O2 C31 . . -7.2(2) n
O2 Ba1 O2 C31 2 . -128.3(3) n
O3 Ba1 O2 C31 . . 51.7(3) n
O1 Ba1 O2 C31 2 . -77.9(3) n
O1 Ba1 O2 C31 . . 90.7(3) n
N1 Ba1 O2 C34' 2 . -37.4(5) n
N1 Ba1 O2 C34' . . 152.4(5) n
O2 Ba1 O2 C34' 2 . 31.3(5) n
O3 Ba1 O2 C34' . . -148.7(5) n
O1 Ba1 O2 C34' 2 . 81.7(5) n
O1 Ba1 O2 C34' . . -109.7(5) n
C34 O2 C31 C32 . . 8.7(5) n
C34' O2 C31 C32 . . 42.6(5) n
Ba1 O2 C31 C32 . . -155.5(2) n
O2 C31 C32 C33 . . -28.4(4) n
C31 C32 C33 C34 . . 36.0(4) n
C31 C32 C33 C34' . . 5.3(6) n
C31 O2 C34 C33 . . 15.4(5) n
C34' O2 C34 C33 . . -78.9(9) n
Ba1 O2 C34 C33 . . -179.0(3) n
C32 C33 C34 O2 . . -32.5(5) n
C34' C33 C34 O2 . . 76.0(8) n
C34 O2 C34' C33 . . 59.3(7) n
C31 O2 C34' C33 . . -36.7(6) n
Ba1 O2 C34' C33 . . 159.7(3) n
C34 C33 C34' O2 . . -61.2(7) n
C32 C33 C34' O2 . . 18.1(7) n
N1 Ba1 O3 C42 2 . -40.5(3) n
N1 Ba1 O3 C42 . . 139.5(3) n
O2 Ba1 O3 C42 . . 81.2(3) n
O2 Ba1 O3 C42 2 . -98.8(3) n
O1 Ba1 O3 C42 2 . -136.9(3) n
O1 Ba1 O3 C42 . . 43.1(3) n
N1 Ba1 O3 C42 2 2 139.5(3) n
N1 Ba1 O3 C42 . 2 -40.5(3) n
O2 Ba1 O3 C42 . 2 -98.8(3) n
O2 Ba1 O3 C42 2 2 81.2(3) n
O1 Ba1 O3 C42 2 2 43.1(3) n
O1 Ba1 O3 C42 . 2 -136.9(3) n
N1 Ba1 O3 C42' 2 . 8.8(9) n
N1 Ba1 O3 C42' . . -171.2(9) n
O2 Ba1 O3 C42' . . 130.5(9) n
O2 Ba1 O3 C42' 2 . -49.5(9) n
O1 Ba1 O3 C42' 2 . -87.6(9) n
O1 Ba1 O3 C42' . . 92.4(9) n
N1 Ba1 O3 C42' 2 2 -171.2(9) n
N1 Ba1 O3 C42' . 2 8.8(9) n
O2 Ba1 O3 C42' . 2 -49.5(9) n
O2 Ba1 O3 C42' 2 2 130.5(9) n
O1 Ba1 O3 C42' 2 2 92.4(9) n
O1 Ba1 O3 C42' . 2 -87.6(9) n
C42 O3 C42 C41 2 . -12.0(3) n
C42' O3 C42 C41 . . 52.3(13) n
C42' O3 C42 C41 2 . -46.7(8) n
Ba1 O3 C42 C41 . . 168.0(3) n
C42' C41 C42 O3 . . -58.5(13) n
C41 C41 C42 O3 2 . 30.2(7) n
C42 C41 C42' O3 . . 63.0(11) n
C41 C41 C42' O3 2 . -36.7(13) n
C42 O3 C42' C41 . . -68.3(12) n
C42 O3 C42' C41 2 . 55.0(12) n
C42' O3 C42' C41 2 . 16.0(6) n
Ba1 O3 C42' C41 . . -164.0(6) n
O4 O4 C51 C52 2_656 . 0.E1(10) n
C51 O4 C51 C52 2_656 . 9.8(12) n
O4 O4 C51 C52' 2_656 . 0.E1(10) n
C51 O4 C51 C52' 2_656 . -26.0(9) n
O4 O4 C51 O4 2_656 2_656 0.00(15) n
C51 O4 C51 O4 2_656 2_656 0.E1(10) n
C52' C51 C52 C52 . 2_656 47.(2) n
O4 C51 C52 C52 2_656 2_656 -25.(3) n
O4 C51 C52 C52 . 2_656 -25.(3) n
C52 C51 C52' C52' . 2_656 -51.7(14) n
O4 C51 C52' C52' 2_656 2_656 67.(2) n
O4 C51 C52' C52' . 2_656 67.(2) n
